data_1549486
loop_
_publ_author_name
'Planas, O.'
'Rold\'an-G\'omez, S'
'Martin-Diaconescu, V'
'Luis, J. M.'
'Company, A.'
'Ribas, X.'

_publ_section_title
;
 Mechanistic insights into the S<sub>N</sub>2-type reactivity of
 aryl-Co(iii) masked-carbenes for C-C bond forming transformations.
;
_journal_issue 26
_journal_name_full 'Chemical science'
_journal_page_first 5736
_journal_page_last 5746
_journal_paper_doi 10.1039/c8sc00851e
_journal_volume 9
_journal_year 2018
_chemical_formula_moiety 'C33 H30 Co N3 O6, C7 O2 H5'
_chemical_formula_sum 'C33 H30 Co N3 O6'
_chemical_formula_weight 623.53
_space_group_crystal_system triclinic
_space_group_IT_number 2
_space_group_name_Hall '-P 1'
_space_group_name_H-M_alt 'P -1'
_symmetry_space_group_name_Hall '-P 1'
_symmetry_space_group_name_H-M 'P -1'
_atom_sites_solution_hydrogens geom
_audit_creation_method SHELXL-2014/7
_audit_update_record
;
2018-02-21 deposited with the CCDC.
2018-05-29 downloaded from the CCDC.
;
_cell_angle_alpha 73.027(5)
_cell_angle_beta 70.324(4)
_cell_angle_gamma 69.364(5)
_cell_formula_units_Z 2
_cell_length_a 11.416(3)
_cell_length_b 13.616(4)
_cell_length_c 13.991(3)
_cell_measurement_reflns_used 2046
_cell_measurement_temperature 100(2)
_cell_measurement_theta_max 22.30
_cell_measurement_theta_min 2.48
_cell_volume 1879.0(8)
_computing_cell_refinement 'Bruker SMART'
_computing_data_collection 'Bruker SMART'
_computing_data_reduction 'Bruker SAINT'
_computing_molecular_graphics 'Bruker SHELXTL'
_computing_publication_material 'Bruker SHELXTL'
_computing_structure_refinement 'SHELXL-2014/7 (Sheldrick, 2014)'
_computing_structure_solution 'Bruker SHELXTL'
_diffrn_ambient_temperature 100(2)
_diffrn_measured_fraction_theta_full 0.985
_diffrn_measured_fraction_theta_max 0.885
_diffrn_measurement_device_type 'CCD area detector'
_diffrn_measurement_method 'phi and omega scans'
_diffrn_radiation_monochromator graphite
_diffrn_radiation_source 'sealed tube'
_diffrn_radiation_type MoK\a
_diffrn_radiation_wavelength 0.71073
_diffrn_reflns_av_R_equivalents 0.0378
_diffrn_reflns_av_unetI/netI 0.0884
_diffrn_reflns_Laue_measured_fraction_full 0.985
_diffrn_reflns_Laue_measured_fraction_max 0.885
_diffrn_reflns_limit_h_max 13
_diffrn_reflns_limit_h_min -14
_diffrn_reflns_limit_k_max 13
_diffrn_reflns_limit_k_min -17
_diffrn_reflns_limit_l_max 16
_diffrn_reflns_limit_l_min -18
_diffrn_reflns_number 13012
_diffrn_reflns_point_group_measured_fraction_full 0.985
_diffrn_reflns_point_group_measured_fraction_max 0.885
_diffrn_reflns_theta_full 25.242
_diffrn_reflns_theta_max 28.274
_diffrn_reflns_theta_min 1.576
_exptl_absorpt_coefficient_mu 0.496
_exptl_absorpt_correction_T_max 1.0
_exptl_absorpt_correction_T_min 0.252721
_exptl_absorpt_correction_type empirical
_exptl_absorpt_process_details 'sadabs v2.10 bruker 2001'
_exptl_crystal_colour orange
_exptl_crystal_density_diffrn 1.102
_exptl_crystal_description block
_exptl_crystal_F_000 648
_exptl_crystal_size_max 0.15
_exptl_crystal_size_mid 0.15
_exptl_crystal_size_min 0.10
_platon_squeeze_details
;
A considerable amount of electron density attibutable to a heavylly and partially 
 disordered Benzoate counterion molecule per assymetric unit was removed with
 the SQUEEZE option of PLATON
 (Spek, A. L. (2009) Acta Cryst. D65, 148-155. PLATON,
 A Multipurpose Crystallographic Tool, Utrecht University,
 Utrecht, THe Netherlands.)
 Those Benzoate molecules are, however, included in the reported chemical formula
 and derived values (e.g. formula weight, F(000), etc).

;
_refine_diff_density_max 0.977
_refine_diff_density_min -0.390
_refine_diff_density_rms 0.094
_refine_ls_extinction_method none
_refine_ls_goodness_of_fit_ref 1.198
_refine_ls_hydrogen_treatment constr
_refine_ls_matrix_type full
_refine_ls_number_parameters 312
_refine_ls_number_reflns 8251
_refine_ls_number_restraints 1
_refine_ls_restrained_S_all 1.198
_refine_ls_R_factor_all 0.1068
_refine_ls_R_factor_gt 0.0695
_refine_ls_shift/su_max 0.001
_refine_ls_shift/su_mean 0.000
_refine_ls_structure_factor_coef Fsqd
_refine_ls_weighting_details 'w=1/[\s^2^(Fo^2^)+(0.1000P)^2^] where P=(Fo^2^+2Fc^2^)/3'
_refine_ls_weighting_scheme calc
_refine_ls_wR_factor_gt 0.2061
_refine_ls_wR_factor_ref 0.2231
_reflns_Friedel_coverage 0.000
_reflns_number_gt 5137
_reflns_number_total 8251
_reflns_threshold_expression 'I > 2\s(I)'
_cod_data_source_file c8sc00851e2.cif
_cod_data_source_block 5a_obz0g_a_sq
_cod_depositor_comments 'Adding full bibliography for 1549484--1549487.cif.'
_cod_database_code 1549486
_shelx_shelxl_version_number 2014/7
_shelx_space_group_comment
;
The symmetry employed for this shelxl refinement is uniquely defined
by the following loop, which should always be used as a source of
symmetry information in preference to the above space-group names.
They are only intended as comments.
;
_platon_squeeze_void_probe_radius 1.20

loop_
_space_group_symop_operation_xyz
'x, y, z'
'-x, -y, -z'

loop_
_atom_site_label
_atom_site_type_symbol
_atom_site_fract_x
_atom_site_fract_y
_atom_site_fract_z
_atom_site_U_iso_or_equiv
_atom_site_adp_type
_atom_site_occupancy
_atom_site_site_symmetry_order
_atom_site_calc_flag
_atom_site_refinement_flags_posn
_atom_site_refinement_flags_adp
Co1 Co 1.16201(5) -0.50520(5) 0.73928(4) 0.02782(19) Uani 1 1 d . .
O1 O 1.1374(3) -0.3606(3) 0.7611(2) 0.0363(7) Uani 1 1 d . .
O2 O 1.2336(3) -0.4549(2) 0.8881(2) 0.0319(7) Uani 1 1 d . .
O3 O 1.1133(3) -0.6098(3) 1.0118(2) 0.0367(7) Uani 1 1 d . .
O4 O 1.2744(3) -0.7292(3) 0.9254(2) 0.0394(8) Uani 1 1 d . .
N1 N 1.0744(4) -0.4416(3) 0.6333(3) 0.0364(9) Uani 1 1 d . .
N2 N 1.3225(3) -0.5119(3) 0.6216(3) 0.0309(8) Uani 1 1 d . .
N3 N 0.9854(3) -0.5142(3) 0.8286(3) 0.0360(9) Uani 1 1 d . .
C1 C 0.9453(5) -0.4157(5) 0.6595(4) 0.0534(15) Uani 1 1 d . .
C2 C 0.8793(5) -0.3717(6) 0.5832(4) 0.0661(19) Uani 1 1 d . .
H2 H 0.7874 -0.3538 0.6007 0.079 Uiso 1 1 calc R U
C3 C 0.9509(5) -0.3539(5) 0.4796(4) 0.0581(16) Uani 1 1 d . .
H3 H 0.9078 -0.3257 0.4259 0.070 Uiso 1 1 calc R U
C4 C 1.0823(5) -0.3770(4) 0.4560(3) 0.0425(12) Uani 1 1 d . .
H4 H 1.1311 -0.3630 0.3861 0.051 Uiso 1 1 calc R U
C5 C 1.1441(4) -0.4212(4) 0.5350(3) 0.0345(10) Uani 1 1 d . .
C6 C 1.2845(4) -0.4428(4) 0.5266(3) 0.0408(12) Uani 1 1 d . .
H6A H 1.3371 -0.4780 0.4669 0.049 Uiso 1 1 calc R U
H6B H 1.3040 -0.3739 0.5130 0.049 Uiso 1 1 calc R U
C7 C 1.3926(4) -0.6256(4) 0.6108(3) 0.0343(10) Uani 1 1 d . .
H7A H 1.4631 -0.6540 0.6463 0.041 Uiso 1 1 calc R U
H7B H 1.4317 -0.6295 0.5368 0.041 Uiso 1 1 calc R U
C8 C 1.2973(4) -0.6914(4) 0.6586(3) 0.0321(10) Uani 1 1 d . .
C9 C 1.1836(4) -0.6416(4) 0.7250(3) 0.0282(9) Uani 1 1 d . .
C10 C 1.0867(5) -0.6903(4) 0.7786(3) 0.0412(12) Uani 1 1 d . .
C11 C 1.1034(6) -0.7923(5) 0.7664(4) 0.0577(16) Uani 1 1 d . .
H11 H 1.0376 -0.8273 0.8027 0.069 Uiso 1 1 calc R U
C12 C 1.2169(6) -0.8434(5) 0.7007(4) 0.0585(16) Uani 1 1 d . .
H12 H 1.2285 -0.9135 0.6930 0.070 Uiso 1 1 calc R U
C13 C 1.3128(5) -0.7930(4) 0.6468(4) 0.0443(12) Uani 1 1 d . .
H13 H 1.3894 -0.8282 0.6017 0.053 Uiso 1 1 calc R U
C14 C 0.9729(5) -0.6249(5) 0.8489(4) 0.0518(15) Uani 1 1 d . .
H14A H 0.8910 -0.6212 0.8361 0.062 Uiso 1 1 calc R U
H14B H 0.9704 -0.6595 0.9221 0.062 Uiso 1 1 calc R U
C15 C 0.8871(5) -0.4324(6) 0.7748(4) 0.070(2) Uani 1 1 d . .
H15A H 0.8093 -0.4572 0.7925 0.084 Uiso 1 1 calc R U
H15B H 0.8602 -0.3638 0.7981 0.084 Uiso 1 1 calc R U
C16 C 1.1779(4) -0.3639(4) 0.8340(3) 0.0317(10) Uani 1 1 d . .
C17 C 1.1664(5) -0.2662(4) 0.8651(4) 0.0383(11) Uani 1 1 d . .
C18 C 1.0951(6) -0.1704(5) 0.8193(5) 0.0667(17) Uani 1 1 d . .
H18 H 1.0557 -0.1694 0.7689 0.080 Uiso 1 1 calc R U
C19 C 1.0800(8) -0.0765(6) 0.8453(7) 0.096(3) Uani 1 1 d . .
H19 H 1.0308 -0.0106 0.8131 0.115 Uiso 1 1 calc R U
C20 C 1.1370(7) -0.0785(7) 0.9188(8) 0.096(3) Uani 1 1 d . .
H20 H 1.1273 -0.0134 0.9367 0.116 Uiso 1 1 calc R U
C21 C 1.2079(6) -0.1739(7) 0.9666(6) 0.078(2) Uani 1 1 d . .
H21 H 1.2449 -0.1742 1.0182 0.094 Uiso 1 1 calc R U
C22 C 1.2252(5) -0.2698(5) 0.9394(4) 0.0494(14) Uani 1 1 d . .
H22 H 1.2756 -0.3357 0.9706 0.059 Uiso 1 1 calc R U
C23 C 1.2539(4) -0.5512(3) 0.8485(3) 0.0264(9) Uani 1 1 d . .
H23 H 1.3486 -0.5819 0.8183 0.032 Uiso 1 1 calc R U
C24 C 1.2061(4) -0.6294(4) 0.9384(3) 0.0310(10) Uani 1 1 d . .
C25 C 1.2237(6) -0.8134(4) 1.0020(4) 0.0539(14) Uani 1 1 d . .
H25A H 1.1349 -0.8060 1.0004 0.065 Uiso 1 1 calc R U
H25B H 1.2217 -0.8108 1.0726 0.065 Uiso 1 1 calc R U
C26 C 1.3185(7) -0.9190(5) 0.9705(6) 0.079(2) Uani 1 1 d . .
H26A H 1.3228 -0.9183 0.8991 0.119 Uiso 1 1 calc R U
H26B H 1.2881 -0.9796 1.0170 0.119 Uiso 1 1 calc R U
H26C H 1.4050 -0.9262 0.9752 0.119 Uiso 1 1 calc R U

loop_
_atom_site_aniso_label
_atom_site_aniso_U_11
_atom_site_aniso_U_22
_atom_site_aniso_U_33
_atom_site_aniso_U_23
_atom_site_aniso_U_13
_atom_site_aniso_U_12
Co1 0.0281(3) 0.0380(4) 0.0192(3) -0.0105(2) -0.0068(2) -0.0069(3)
O1 0.0490(19) 0.0338(19) 0.0214(15) -0.0065(13) -0.0079(14) -0.0063(16)
O2 0.0412(17) 0.0338(18) 0.0260(15) -0.0080(13) -0.0094(13) -0.0146(15)
O3 0.0397(18) 0.040(2) 0.0288(17) -0.0021(14) -0.0069(15) -0.0149(16)
O4 0.052(2) 0.0296(19) 0.0401(18) -0.0037(14) -0.0227(16) -0.0087(16)
N1 0.033(2) 0.055(3) 0.0223(18) -0.0164(17) -0.0069(16) -0.0076(19)
N2 0.0302(19) 0.040(2) 0.0256(18) -0.0106(16) -0.0079(15) -0.0092(18)
N3 0.0252(18) 0.058(3) 0.0224(18) -0.0108(18) -0.0058(15) -0.0067(19)
C1 0.030(2) 0.094(5) 0.027(2) -0.015(3) -0.010(2) -0.002(3)
C2 0.037(3) 0.120(6) 0.034(3) -0.016(3) -0.012(2) -0.009(3)
C3 0.051(3) 0.098(5) 0.025(2) -0.009(3) -0.019(2) -0.014(3)
C4 0.047(3) 0.059(4) 0.019(2) -0.007(2) -0.005(2) -0.014(3)
C5 0.040(3) 0.044(3) 0.024(2) -0.015(2) -0.0067(19) -0.013(2)
C6 0.042(3) 0.051(3) 0.027(2) 0.000(2) -0.005(2) -0.021(2)
C7 0.027(2) 0.051(3) 0.027(2) -0.016(2) -0.0020(18) -0.011(2)
C8 0.031(2) 0.039(3) 0.028(2) -0.014(2) -0.0097(19) -0.003(2)
C9 0.036(2) 0.037(3) 0.0187(19) -0.0067(17) -0.0088(18) -0.016(2)
C10 0.043(3) 0.066(4) 0.027(2) -0.017(2) -0.003(2) -0.030(3)
C11 0.086(4) 0.074(4) 0.038(3) -0.015(3) -0.006(3) -0.057(4)
C12 0.103(5) 0.048(4) 0.039(3) -0.016(3) -0.008(3) -0.041(4)
C13 0.056(3) 0.045(3) 0.036(3) -0.018(2) -0.009(2) -0.013(3)
C14 0.044(3) 0.095(5) 0.033(3) -0.026(3) 0.001(2) -0.040(3)
C15 0.030(3) 0.129(6) 0.027(3) -0.018(3) -0.008(2) 0.010(3)
C16 0.036(2) 0.035(3) 0.022(2) -0.0062(19) 0.0029(18) -0.017(2)
C17 0.041(3) 0.037(3) 0.037(3) -0.012(2) 0.004(2) -0.021(2)
C18 0.079(4) 0.040(4) 0.088(5) -0.016(3) -0.023(4) -0.021(3)
C19 0.105(6) 0.042(4) 0.156(8) -0.031(5) -0.033(6) -0.032(4)
C20 0.069(5) 0.064(5) 0.171(9) -0.073(6) -0.005(5) -0.022(4)
C21 0.057(4) 0.091(6) 0.114(6) -0.070(5) 0.006(4) -0.041(4)
C22 0.043(3) 0.056(4) 0.059(3) -0.031(3) 0.008(2) -0.030(3)
C23 0.028(2) 0.027(2) 0.028(2) -0.0094(18) -0.0089(18) -0.0078(19)
C24 0.035(2) 0.032(3) 0.036(2) -0.006(2) -0.021(2) -0.010(2)
C25 0.065(4) 0.035(3) 0.065(4) 0.002(3) -0.028(3) -0.018(3)
C26 0.096(5) 0.035(4) 0.122(6) -0.004(4) -0.063(5) -0.014(4)

loop_
_atom_type_symbol
_atom_type_description
_atom_type_scat_dispersion_real
_atom_type_scat_dispersion_imag
_atom_type_scat_source
C C 0.0033 0.0016 'International Tables Vol C Tables 4.2.6.8 and 6.1.1.4'
H H 0.0000 0.0000 'International Tables Vol C Tables 4.2.6.8 and 6.1.1.4'
N N 0.0061 0.0033 'International Tables Vol C Tables 4.2.6.8 and 6.1.1.4'
O O 0.0106 0.0060 'International Tables Vol C Tables 4.2.6.8 and 6.1.1.4'
Co Co 0.3494 0.9721 'International Tables Vol C Tables 4.2.6.8 and 6.1.1.4'

loop_
_geom_angle_atom_site_label_1
_geom_angle_atom_site_label_2
_geom_angle_atom_site_label_3
_geom_angle
C9 Co1 N1 92.15(17)
C9 Co1 C23 95.67(17)
N1 Co1 C23 172.04(17)
C9 Co1 O1 177.57(15)
N1 Co1 O1 89.75(15)
C23 Co1 O1 82.47(15)
C9 Co1 N2 84.08(17)
N1 Co1 N2 84.18(15)
C23 Co1 N2 95.17(15)
O1 Co1 N2 97.62(14)
C9 Co1 N3 84.45(18)
N1 Co1 N3 83.34(15)
C23 Co1 N3 98.83(15)
O1 Co1 N3 94.28(15)
N2 Co1 N3 162.69(14)
C16 O1 Co1 112.7(3)
C16 O2 C23 114.5(3)
C24 O4 C25 115.0(4)
C1 N1 C5 122.3(4)
C1 N1 Co1 118.8(3)
C5 N1 Co1 118.9(3)
C6 N2 C7 113.3(3)
C6 N2 Co1 108.3(3)
C7 N2 Co1 110.3(3)
C14 N3 C15 111.9(4)
C14 N3 Co1 111.3(3)
C15 N3 Co1 107.6(3)
N1 C1 C2 119.8(4)
N1 C1 C15 113.0(4)
C2 C1 C15 127.0(5)
C1 C2 C3 118.6(5)
C1 C2 H2 120.7
C3 C2 H2 120.7
C4 C3 C2 119.9(4)
C4 C3 H3 120.0
C2 C3 H3 120.0
C3 C4 C5 119.3(4)
C3 C4 H4 120.3
C5 C4 H4 120.3
N1 C5 C4 119.8(4)
N1 C5 C6 112.4(4)
C4 C5 C6 127.5(4)
N2 C6 C5 112.7(4)
N2 C6 H6A 109.0
C5 C6 H6A 109.0
N2 C6 H6B 109.0
C5 C6 H6B 109.0
H6A C6 H6B 107.8
N2 C7 C8 108.8(3)
N2 C7 H7A 109.9
C8 C7 H7A 109.9
N2 C7 H7B 109.9
C8 C7 H7B 109.9
H7A C7 H7B 108.3
C13 C8 C9 118.7(4)
C13 C8 C7 128.0(4)
C9 C8 C7 113.2(4)
C10 C9 C8 122.0(4)
C10 C9 Co1 119.3(4)
C8 C9 Co1 118.7(3)
C9 C10 C11 118.8(5)
C9 C10 C14 114.2(4)
C11 C10 C14 127.0(4)
C10 C11 C12 119.9(5)
C10 C11 H11 120.1
C12 C11 H11 120.1
C13 C12 C11 120.6(5)
C13 C12 H12 119.7
C11 C12 H12 119.7
C12 C13 C8 120.0(5)
C12 C13 H13 120.0
C8 C13 H13 120.0
N3 C14 C10 109.7(4)
N3 C14 H14A 109.7
C10 C14 H14A 109.7
N3 C14 H14B 109.7
C10 C14 H14B 109.7
H14A C14 H14B 108.2
C1 C15 N3 109.6(4)
C1 C15 H15A 109.8
N3 C15 H15A 109.8
C1 C15 H15B 109.8
N3 C15 H15B 109.8
H15A C15 H15B 108.2
O1 C16 O2 122.2(4)
O1 C16 C17 121.7(4)
O2 C16 C17 116.1(4)
C18 C17 C22 120.6(5)
C18 C17 C16 118.0(5)
C22 C17 C16 121.4(5)
C19 C18 C17 120.9(7)
C19 C18 H18 119.5
C17 C18 H18 119.5
C18 C19 C20 119.3(8)
C18 C19 H19 120.4
C20 C19 H19 120.4
C19 C20 C21 120.8(6)
C19 C20 H20 119.6
C21 C20 H20 119.6
C20 C21 C22 120.2(7)
C20 C21 H21 119.9
C22 C21 H21 119.9
C21 C22 C17 118.1(6)
C21 C22 H22 120.9
C17 C22 H22 120.9
C24 C23 O2 106.7(3)
C24 C23 Co1 114.4(3)
O2 C23 Co1 107.4(3)
C24 C23 H23 109.4
O2 C23 H23 109.4
Co1 C23 H23 109.4
O3 C24 O4 122.9(4)
O3 C24 C23 126.8(4)
O4 C24 C23 110.2(4)
O4 C25 C26 104.9(5)
O4 C25 H25A 110.8
C26 C25 H25A 110.8
O4 C25 H25B 110.8
C26 C25 H25B 110.8
H25A C25 H25B 108.8
C25 C26 H26A 109.5
C25 C26 H26B 109.5
H26A C26 H26B 109.5
C25 C26 H26C 109.5
H26A C26 H26C 109.5
H26B C26 H26C 109.5

loop_
_geom_bond_atom_site_label_1
_geom_bond_atom_site_label_2
_geom_bond_distance
Co1 C9 1.847(4)
Co1 N1 1.894(4)
Co1 C23 1.971(4)
Co1 O1 1.988(3)
Co1 N2 2.004(3)
Co1 N3 2.008(4)
O1 C16 1.237(5)
O2 C16 1.316(5)
O2 C23 1.485(5)
O3 C24 1.214(5)
O4 C24 1.338(5)
O4 C25 1.460(6)
N1 C1 1.333(6)
N1 C5 1.341(6)
N2 C6 1.486(6)
N2 C7 1.497(6)
N3 C14 1.500(7)
N3 C15 1.505(6)
C1 C2 1.383(7)
C1 C15 1.505(7)
C2 C3 1.402(7)
C2 H2 0.9500
C3 C4 1.361(7)
C3 H3 0.9500
C4 C5 1.385(6)
C4 H4 0.9500
C5 C6 1.493(6)
C6 H6A 0.9900
C6 H6B 0.9900
C7 C8 1.511(6)
C7 H7A 0.9900
C7 H7B 0.9900
C8 C13 1.382(7)
C8 C9 1.394(6)
C9 C10 1.377(6)
C10 C11 1.388(7)
C10 C14 1.510(7)
C11 C12 1.394(8)
C11 H11 0.9500
C12 C13 1.381(7)
C12 H12 0.9500
C13 H13 0.9500
C14 H14A 0.9900
C14 H14B 0.9900
C15 H15A 0.9900
C15 H15B 0.9900
C16 C17 1.467(6)
C17 C18 1.375(8)
C17 C22 1.397(7)
C18 C19 1.368(8)
C18 H18 0.9500
C19 C20 1.380(11)
C19 H19 0.9500
C20 C21 1.380(11)
C20 H20 0.9500
C21 C22 1.395(8)
C21 H21 0.9500
C22 H22 0.9500
C23 C24 1.476(6)
C23 H23 1.0000
C25 C26 1.545(9)
C25 H25A 0.9900
C25 H25B 0.9900
C26 H26A 0.9800
C26 H26B 0.9800
C26 H26C 0.9800

loop_
_platon_squeeze_void_nr
_platon_squeeze_void_average_x
_platon_squeeze_void_average_y
_platon_squeeze_void_average_z
_platon_squeeze_void_volume
_platon_squeeze_void_count_electrons
_platon_squeeze_void_content
1 -0.010 -0.021 0.453 978 248 ' '
